data_7024690
loop_
_publ_author_name
'Clegg, Jack K.'
'Hayter, Michael J.'
'Jolliffe, Katrina A.'
'Lindoy, Leonard F.'
'McMurtrie, John C.'
'Meehan, George V.'
'Neville, Suzanne M.'
'Parsons, Simon'
'Tasker, Peter A.'
'Turner, Peter'
'White, Fraser J.'

_publ_section_title
;
 New discrete and polymeric supramolecular architectures derived from
 dinuclear Co(II), Ni(II) and Cu(II) complexes of aryl-linked
 bis-beta-diketonato ligands and nitrogen bases: synthetic, structural and
 high pressure studies.
;
_journal_issue 11
_journal_name_full 'Dalton transactions (Cambridge, England : 2003)'
_journal_page_first 2804
_journal_page_last 2815
_journal_paper_doi 10.1039/b920199h
_journal_volume 39
_journal_year 2010
_chemical_formula_moiety 'C52 H80 Cu2 N4 O8'
_chemical_formula_sum 'C52 H80 Cu2 N4 O8'
_chemical_formula_weight 1016.28
_chemical_name_systematic
;
?
;
_space_group_IT_number 2
_symmetry_cell_setting triclinic
_symmetry_space_group_name_Hall '-P 1'
_symmetry_space_group_name_H-M 'P -1'
_atom_sites_solution_hydrogens geom
_atom_sites_solution_primary direct
_atom_sites_solution_secondary difmap
_audit_creation_method SHELXL-97
_cell_angle_alpha 95.511(2)
_cell_angle_beta 94.794(2)
_cell_angle_gamma 115.995(2)
_cell_formula_units_Z 1
_cell_length_a 9.4163(10)
_cell_length_b 10.5103(11)
_cell_length_c 15.2349(16)
_cell_measurement_reflns_used 9274
_cell_measurement_temperature 150(2)
_cell_measurement_theta_max 28.364
_cell_measurement_theta_min 2.381
_cell_volume 1335.6(2)
_computing_cell_refinement 'SAINT (Bruker, 1995)'
_computing_data_collection 'SMART (Bruker, 1995)'
_computing_data_reduction 'SAINT and XPREP (Bruker, 1995)'
_computing_molecular_graphics 'ORTEP-3 (Farrugia, 1997), WINGX-32 (Farrugia, 1999)'
_computing_publication_material 'enCIFer 1.0 (CCDC, 2003)'
_computing_structure_refinement 'SHELXL-97 (Sheldrick, 1997)'
_computing_structure_solution 'SIR97 (Altomare, et. al. 1999)'
_diffrn_ambient_temperature 150(2)
_diffrn_measured_fraction_theta_full 0.995
_diffrn_measured_fraction_theta_max 0.929
_diffrn_measurement_device_type 'BRUKER SMART 1000 CCD'
_diffrn_measurement_method \w
_diffrn_radiation_monochromator graphite
_diffrn_radiation_source 'sealed tube'
_diffrn_radiation_type MoK\a
_diffrn_radiation_wavelength 0.71073
_diffrn_reflns_av_R_equivalents 0.0168
_diffrn_reflns_av_sigmaI/netI 0.0210
_diffrn_reflns_limit_h_max 12
_diffrn_reflns_limit_h_min -12
_diffrn_reflns_limit_k_max 14
_diffrn_reflns_limit_k_min -14
_diffrn_reflns_limit_l_max 20
_diffrn_reflns_limit_l_min -19
_diffrn_reflns_number 13260
_diffrn_reflns_theta_full 25.00
_diffrn_reflns_theta_max 28.36
_diffrn_reflns_theta_min 2.18
_diffrn_standards_decay_% 0.04
_diffrn_standards_number 208
_exptl_absorpt_coefficient_mu 0.850
_exptl_absorpt_correction_T_max 0.809
_exptl_absorpt_correction_T_min 0.729
_exptl_absorpt_correction_type multi-scan
_exptl_absorpt_process_details 'SADABS (Sheldrick, 2007)'
_exptl_crystal_colour green
_exptl_crystal_density_diffrn 1.264
_exptl_crystal_density_method 'not measured'
_exptl_crystal_description plate
_exptl_crystal_F_000 542
_exptl_crystal_size_max 0.450
_exptl_crystal_size_mid 0.450
_exptl_crystal_size_min 0.250
_refine_diff_density_max 0.782
_refine_diff_density_min -0.559
_refine_diff_density_rms 0.064
_refine_ls_extinction_method none
_refine_ls_goodness_of_fit_ref 1.042
_refine_ls_hydrogen_treatment constr
_refine_ls_matrix_type full
_refine_ls_number_parameters 299
_refine_ls_number_reflns 6212
_refine_ls_number_restraints 0
_refine_ls_restrained_S_all 1.042
_refine_ls_R_factor_all 0.0406
_refine_ls_R_factor_gt 0.0372
_refine_ls_shift/su_max 0.000
_refine_ls_shift/su_mean 0.000
_refine_ls_structure_factor_coef Fsqd
_refine_ls_weighting_details 'calc w=1/[\s^2^(Fo^2^)+(0.0595P)^2^+0.8582P] where P=(Fo^2^+2Fc^2^)/3'
_refine_ls_weighting_scheme calc
_refine_ls_wR_factor_gt 0.1018
_refine_ls_wR_factor_ref 0.1049
_reflns_number_gt 5711
_reflns_number_total 6212
_reflns_threshold_expression >2sigma(I)
_cod_data_source_file b920199h.txt
_cod_data_source_block lj250sad
_cod_original_sg_symbol_Hall '-p 1'
_cod_original_sg_symbol_H-M P-1
_cod_database_code 7024690

loop_
_symmetry_equiv_pos_as_xyz
'x, y, z'
'-x, -y, -z'

loop_
_atom_site_label
_atom_site_type_symbol
_atom_site_fract_x
_atom_site_fract_y
_atom_site_fract_z
_atom_site_U_iso_or_equiv
_atom_site_adp_type
_atom_site_occupancy
_atom_site_symmetry_multiplicity
_atom_site_calc_flag
_atom_site_refinement_flags
_atom_site_disorder_assembly
_atom_site_disorder_group
C1 C 0.4926(3) -0.1402(3) 0.3783(2) 0.0588(7) Uani 1 1 d . . .
H1A H 0.5360 -0.1681 0.4297 0.088 Uiso 1 1 calc R . .
H1B H 0.5213 -0.0379 0.3902 0.088 Uiso 1 1 calc R . .
H1C H 0.5371 -0.1589 0.3255 0.088 Uiso 1 1 calc R . .
C2 C 0.2663(3) -0.3862(2) 0.34207(15) 0.0418(5) Uani 1 1 d . . .
H2A H 0.1499 -0.4422 0.3330 0.063 Uiso 1 1 calc R . .
H2B H 0.3119 -0.4146 0.3923 0.063 Uiso 1 1 calc R . .
H2C H 0.3086 -0.4041 0.2881 0.063 Uiso 1 1 calc R . .
C3 C 0.2385(4) -0.2030(3) 0.44588(15) 0.0555(7) Uani 1 1 d . . .
H3A H 0.1219 -0.2556 0.4337 0.083 Uiso 1 1 calc R . .
H3B H 0.2705 -0.1007 0.4616 0.083 Uiso 1 1 calc R . .
H3C H 0.2775 -0.2376 0.4955 0.083 Uiso 1 1 calc R . .
C4 C 0.3106(3) -0.2271(2) 0.36204(13) 0.0349(4) Uani 1 1 d . . .
C5 C 0.2454(2) -0.17084(19) 0.28760(12) 0.0262(3) Uani 1 1 d . A .
C6 C 0.1406(2) -0.2644(2) 0.21358(12) 0.0291(4) Uani 1 1 d . . .
H6 H 0.1191 -0.3622 0.2081 0.035 Uiso 1 1 calc R . .
C7 C 0.0657(2) -0.22180(18) 0.14705(11) 0.0237(3) Uani 1 1 d . A .
C8 C -0.0600(2) -0.33195(19) 0.07595(11) 0.0250(3) Uani 1 1 d . . .
C9 C -0.1226(2) -0.28440(19) 0.00729(11) 0.0248(3) Uani 1 1 d . . .
H9 H -0.0808 -0.1845 0.0055 0.030 Uiso 1 1 calc R . .
C10 C -0.2452(2) -0.38002(19) -0.05895(11) 0.0265(3) Uani 1 1 d . . .
C11 C -0.3046(3) -0.5266(2) -0.05612(13) 0.0358(4) Uani 1 1 d . . .
H11 H -0.3885 -0.5932 -0.1003 0.043 Uiso 1 1 calc R . .
C12 C -0.2413(3) -0.5753(2) 0.01101(14) 0.0407(5) Uani 1 1 d . . .
H12 H -0.2815 -0.6752 0.0120 0.049 Uiso 1 1 calc R . .
C13 C -0.1202(3) -0.4796(2) 0.07651(13) 0.0335(4) Uani 1 1 d . . .
H13 H -0.0778 -0.5143 0.1220 0.040 Uiso 1 1 calc R . .
C14 C -0.3038(2) -0.31959(19) -0.13120(11) 0.0250(3) Uani 1 1 d . . .
C15 C -0.4459(2) -0.4072(2) -0.18869(12) 0.0286(4) Uani 1 1 d . . .
H15 H -0.5079 -0.5018 -0.1771 0.034 Uiso 1 1 calc R . .
C16 C -0.50079(19) -0.36255(19) -0.26193(11) 0.0247(3) Uani 1 1 d . . .
C17 C -0.6551(2) -0.4648(2) -0.32412(12) 0.0305(4) Uani 1 1 d . . .
C18 C -0.6105(3) -0.4775(3) -0.41814(13) 0.0426(5) Uani 1 1 d . . .
H18A H -0.5376 -0.5214 -0.4185 0.064 Uiso 1 1 calc R . .
H18B H -0.5580 -0.3820 -0.4356 0.064 Uiso 1 1 calc R . .
H18C H -0.7073 -0.5372 -0.4603 0.064 Uiso 1 1 calc R . .
C19 C -0.7362(2) -0.6144(2) -0.29800(15) 0.0397(5) Uani 1 1 d . . .
H19A H -0.6636 -0.6584 -0.2998 0.059 Uiso 1 1 calc R . .
H19B H -0.8337 -0.6733 -0.3398 0.059 Uiso 1 1 calc R . .
H19C H -0.7635 -0.6075 -0.2376 0.059 Uiso 1 1 calc R . .
C20 C -0.7688(2) -0.3962(3) -0.32375(16) 0.0434(5) Uani 1 1 d . . .
H20A H -0.8653 -0.4557 -0.3662 0.065 Uiso 1 1 calc R . .
H20B H -0.7160 -0.3006 -0.3409 0.065 Uiso 1 1 calc R . .
H20C H -0.7979 -0.3885 -0.2639 0.065 Uiso 1 1 calc R . .
C21 C 0.0725(5) 0.0613(5) 0.3982(3) 0.0371(3) Uani 0.50 1 d P A 1
H21A H 0.0054 0.0820 0.4373 0.056 Uiso 0.50 1 calc PR A 1
H21B H 0.1845 0.1135 0.4253 0.056 Uiso 0.50 1 calc PR A 1
H21C H 0.0406 -0.0417 0.3899 0.056 Uiso 0.50 1 calc PR A 1
C22 C 0.1024(5) 0.2613(5) 0.3266(3) 0.0371(3) Uani 0.50 1 d P A 1
H22A H 0.0342 0.2793 0.3661 0.056 Uiso 0.50 1 calc PR A 1
H22B H 0.0931 0.2973 0.2705 0.056 Uiso 0.50 1 calc PR A 1
H22C H 0.2136 0.3104 0.3553 0.056 Uiso 0.50 1 calc PR A 1
C23 C -0.1169(5) 0.0272(5) 0.2717(3) 0.0371(3) Uani 0.50 1 d P A 1
H23A H -0.1791 0.0613 0.3082 0.045 Uiso 0.50 1 calc PR A 1
H23B H -0.1522 -0.0751 0.2771 0.045 Uiso 0.50 1 calc PR A 1
C24 C -0.1554(11) 0.0390(7) 0.1760(7) 0.0371(3) Uani 0.50 1 d P A 1
H24A H -0.1189 0.1414 0.1706 0.045 Uiso 0.50 1 calc PR A 1
H24B H -0.0938 0.0041 0.1396 0.045 Uiso 0.50 1 calc PR A 1
C25 C -0.3022(5) 0.0045(5) 0.0319(3) 0.0371(3) Uani 0.50 1 d P A 1
H25A H -0.3240 0.0867 0.0269 0.056 Uiso 0.50 1 calc PR A 1
H25B H -0.3814 -0.0787 -0.0094 0.056 Uiso 0.50 1 calc PR A 1
H25C H -0.1952 0.0272 0.0171 0.056 Uiso 0.50 1 calc PR A 1
C26 C -0.4243(6) 0.0116(5) 0.1693(4) 0.0371(3) Uani 0.50 1 d P A 1
H26A H -0.4200 0.0171 0.2341 0.056 Uiso 0.50 1 calc PR A 1
H26B H -0.5319 -0.0566 0.1406 0.056 Uiso 0.50 1 calc PR A 1
H26C H -0.3983 0.1063 0.1526 0.056 Uiso 0.50 1 calc PR A 1
N2 N -0.3128(4) -0.0345(4) 0.1413(2) 0.0314(6) Uiso 0.50 1 d P A 1
N2A N -0.2586(6) 0.0825(5) 0.1233(3) 0.0565(11) Uiso 0.50 1 d P A 2
C21A C 0.1460(5) 0.2187(5) 0.3818(3) 0.0371(3) Uani 0.50 1 d P A 2
H21D H 0.0754 0.2295 0.4225 0.056 Uiso 0.50 1 calc PR A 2
H21E H 0.2041 0.3091 0.3591 0.056 Uiso 0.50 1 calc PR A 2
H21F H 0.2222 0.1930 0.4137 0.056 Uiso 0.50 1 calc PR A 2
C22A C -0.0358(5) -0.0270(5) 0.3392(3) 0.0371(3) Uani 0.50 1 d P A 2
H22D H 0.0375 -0.0494 0.3767 0.056 Uiso 0.50 1 calc PR A 2
H22E H -0.0888 -0.1027 0.2879 0.056 Uiso 0.50 1 calc PR A 2
H22F H -0.1161 -0.0207 0.3739 0.056 Uiso 0.50 1 calc PR A 2
C23A C -0.0567(5) 0.1518(5) 0.2573(3) 0.0371(3) Uani 0.50 1 d P A 2
H23C H -0.1322 0.1589 0.2967 0.045 Uiso 0.50 1 calc PR A 2
H23D H 0.0081 0.2489 0.2430 0.045 Uiso 0.50 1 calc PR A 2
C24A C -0.1484(12) 0.0603(7) 0.1756(7) 0.0371(3) Uani 0.50 1 d P A 2
H24C H -0.0701 0.0576 0.1368 0.045 Uiso 0.50 1 calc PR A 2
H24D H -0.2052 -0.0373 0.1910 0.045 Uiso 0.50 1 calc PR A 2
C25A C -0.4009(6) 0.0621(5) 0.1655(4) 0.0371(3) Uani 0.50 1 d P A 2
H25D H -0.4702 -0.0405 0.1629 0.056 Uiso 0.50 1 calc PR A 2
H25E H -0.4592 0.1055 0.1338 0.056 Uiso 0.50 1 calc PR A 2
H25F H -0.3679 0.1077 0.2278 0.056 Uiso 0.50 1 calc PR A 2
C26A C -0.3349(5) -0.0609(5) 0.0450(3) 0.0371(3) Uani 0.50 1 d P A 2
H26D H -0.2510 -0.0610 0.0111 0.056 Uiso 0.50 1 calc PR A 2
H26E H -0.4201 -0.0584 0.0048 0.056 Uiso 0.50 1 calc PR A 2
H26F H -0.3786 -0.1478 0.0731 0.056 Uiso 0.50 1 calc PR A 2
N1 N 0.05236(17) 0.10771(15) 0.30850(10) 0.0250(3) Uani 1 1 d . . .
O1 O 0.29063(16) -0.03654(14) 0.30133(8) 0.0286(3) Uani 1 1 d . . .
O2 O 0.09292(15) -0.09299(14) 0.14237(8) 0.0278(3) Uani 1 1 d . . .
O3 O -0.21497(15) -0.18818(13) -0.13509(8) 0.0268(3) Uani 1 1 d . . .
O4 O -0.43078(15) -0.23925(14) -0.28521(8) 0.0283(3) Uani 1 1 d . . .
Cu1 Cu 0.24279(2) 0.07648(2) 0.222297(13) 0.02320(8) Uani 1 1 d . . .

loop_
_atom_site_aniso_label
_atom_site_aniso_U_11
_atom_site_aniso_U_22
_atom_site_aniso_U_33
_atom_site_aniso_U_23
_atom_site_aniso_U_13
_atom_site_aniso_U_12
C1 0.0444(13) 0.0462(13) 0.0761(18) 0.0091(12) -0.0309(12) 0.0185(11)
C2 0.0558(13) 0.0340(10) 0.0379(11) -0.0005(8) -0.0141(9) 0.0269(10)
C3 0.098(2) 0.0582(15) 0.0255(10) 0.0049(10) -0.0013(11) 0.0502(16)
C4 0.0438(11) 0.0311(10) 0.0290(9) -0.0016(7) -0.0110(8) 0.0202(9)
C5 0.0282(8) 0.0295(9) 0.0239(8) 0.0008(7) -0.0024(7) 0.0173(7)
C6 0.0354(9) 0.0262(8) 0.0260(8) -0.0010(7) -0.0063(7) 0.0169(7)
C7 0.0251(8) 0.0253(8) 0.0212(8) -0.0010(6) -0.0004(6) 0.0135(7)
C8 0.0269(8) 0.0259(8) 0.0201(8) -0.0001(6) -0.0004(6) 0.0114(7)
C9 0.0250(8) 0.0246(8) 0.0217(8) 0.0003(6) -0.0005(6) 0.0096(7)
C10 0.0256(8) 0.0284(9) 0.0196(8) 0.0017(6) -0.0003(6) 0.0078(7)
C11 0.0384(10) 0.0275(9) 0.0254(9) 0.0012(7) -0.0068(8) 0.0029(8)
C12 0.0508(12) 0.0238(9) 0.0325(10) 0.0041(8) -0.0076(9) 0.0056(9)
C13 0.0424(11) 0.0285(9) 0.0245(9) 0.0038(7) -0.0036(8) 0.0129(8)
C14 0.0230(8) 0.0291(8) 0.0185(7) 0.0006(6) 0.0005(6) 0.0089(7)
C15 0.0239(8) 0.0300(9) 0.0225(8) 0.0015(7) -0.0012(6) 0.0049(7)
C16 0.0189(7) 0.0309(9) 0.0200(8) -0.0022(6) 0.0004(6) 0.0088(7)
C17 0.0205(8) 0.0365(10) 0.0248(8) -0.0011(7) -0.0037(6) 0.0065(7)
C18 0.0376(11) 0.0507(13) 0.0227(9) -0.0051(8) -0.0051(8) 0.0085(10)
C19 0.0286(9) 0.0359(11) 0.0368(11) -0.0006(8) -0.0066(8) 0.0017(8)
C20 0.0230(9) 0.0513(13) 0.0503(13) 0.0028(10) -0.0054(8) 0.0144(9)
C21 0.0331(6) 0.0390(8) 0.0412(6) 0.0021(6) 0.0036(5) 0.0191(6)
C22 0.0331(6) 0.0390(8) 0.0412(6) 0.0021(6) 0.0036(5) 0.0191(6)
C23 0.0331(6) 0.0390(8) 0.0412(6) 0.0021(6) 0.0036(5) 0.0191(6)
C24 0.0331(6) 0.0390(8) 0.0412(6) 0.0021(6) 0.0036(5) 0.0191(6)
C25 0.0331(6) 0.0390(8) 0.0412(6) 0.0021(6) 0.0036(5) 0.0191(6)
C26 0.0331(6) 0.0390(8) 0.0412(6) 0.0021(6) 0.0036(5) 0.0191(6)
C21A 0.0331(6) 0.0390(8) 0.0412(6) 0.0021(6) 0.0036(5) 0.0191(6)
C22A 0.0331(6) 0.0390(8) 0.0412(6) 0.0021(6) 0.0036(5) 0.0191(6)
C23A 0.0331(6) 0.0390(8) 0.0412(6) 0.0021(6) 0.0036(5) 0.0191(6)
C24A 0.0331(6) 0.0390(8) 0.0412(6) 0.0021(6) 0.0036(5) 0.0191(6)
C25A 0.0331(6) 0.0390(8) 0.0412(6) 0.0021(6) 0.0036(5) 0.0191(6)
C26A 0.0331(6) 0.0390(8) 0.0412(6) 0.0021(6) 0.0036(5) 0.0191(6)
N1 0.0245(7) 0.0207(7) 0.0291(7) 0.0027(6) 0.0012(6) 0.0102(6)
O1 0.0333(7) 0.0278(6) 0.0241(6) -0.0023(5) -0.0077(5) 0.0165(5)
O2 0.0312(6) 0.0252(6) 0.0253(6) -0.0039(5) -0.0089(5) 0.0148(5)
O3 0.0250(6) 0.0256(6) 0.0229(6) 0.0017(5) -0.0048(5) 0.0069(5)
O4 0.0239(6) 0.0294(6) 0.0255(6) -0.0005(5) -0.0061(5) 0.0089(5)
Cu1 0.02268(12) 0.02365(12) 0.02119(12) -0.00167(8) -0.00468(8) 0.01085(9)

loop_
_atom_type_symbol
_atom_type_description
_atom_type_scat_dispersion_real
_atom_type_scat_dispersion_imag
_atom_type_scat_source
C C 0.0033 0.0016 'International Tables Vol C Tables 4.2.6.8 and 6.1.1.4'
H H 0.0000 0.0000 'International Tables Vol C Tables 4.2.6.8 and 6.1.1.4'
N N 0.0061 0.0033 'International Tables Vol C Tables 4.2.6.8 and 6.1.1.4'
O O 0.0106 0.0060 'International Tables Vol C Tables 4.2.6.8 and 6.1.1.4'
Cu Cu 0.3201 1.2651 'International Tables Vol C Tables 4.2.6.8 and 6.1.1.4'

loop_
_geom_angle_atom_site_label_1
_geom_angle_atom_site_label_2
_geom_angle_atom_site_label_3
_geom_angle
_geom_angle_site_symmetry_1
_geom_angle_site_symmetry_3
C4 C1 H1A 109.5 . .
C4 C1 H1B 109.5 . .
H1A C1 H1B 109.5 . .
C4 C1 H1C 109.5 . .
H1A C1 H1C 109.5 . .
H1B C1 H1C 109.5 . .
C4 C2 H2A 109.5 . .
C4 C2 H2B 109.5 . .
H2A C2 H2B 109.5 . .
C4 C2 H2C 109.5 . .
H2A C2 H2C 109.5 . .
H2B C2 H2C 109.5 . .
C4 C3 H3A 109.5 . .
C4 C3 H3B 109.5 . .
H3A C3 H3B 109.5 . .
C4 C3 H3C 109.5 . .
H3A C3 H3C 109.5 . .
H3B C3 H3C 109.5 . .
C2 C4 C5 113.98(16) . .
C2 C4 C1 109.37(19) . .
C5 C4 C1 108.17(18) . .
C2 C4 C3 108.27(19) . .
C5 C4 C3 106.77(17) . .
C1 C4 C3 110.3(2) . .
O1 C5 C6 124.92(16) . .
O1 C5 C4 114.20(15) . .
C6 C5 C4 120.85(16) . .
C5 C6 C7 123.70(17) . .
C5 C6 H6 118.1 . .
C7 C6 H6 118.1 . .
O2 C7 C6 124.72(16) . .
O2 C7 C8 115.13(15) . .
C6 C7 C8 120.12(15) . .
C9 C8 C13 118.50(16) . .
C9 C8 C7 118.20(15) . .
C13 C8 C7 123.27(16) . .
C8 C9 C10 121.67(17) . .
C8 C9 H9 119.2 . .
C10 C9 H9 119.2 . .
C11 C10 C9 118.64(17) . .
C11 C10 C14 123.22(16) . .
C9 C10 C14 118.12(16) . .
C12 C11 C10 120.20(17) . .
C12 C11 H11 119.9 . .
C10 C11 H11 119.9 . .
C13 C12 C11 120.71(19) . .
C13 C12 H12 119.6 . .
C11 C12 H12 119.6 . .
C12 C13 C8 120.26(18) . .
C12 C13 H13 119.9 . .
C8 C13 H13 119.9 . .
O3 C14 C15 124.97(17) . .
O3 C14 C10 114.92(15) . .
C15 C14 C10 120.11(16) . .
C16 C15 C14 123.46(17) . .
C16 C15 H15 118.3 . .
C14 C15 H15 118.3 . .
O4 C16 C15 125.13(16) . .
O4 C16 C17 113.74(15) . .
C15 C16 C17 121.11(16) . .
C19 C17 C20 110.01(17) . .
C19 C17 C18 108.74(18) . .
C20 C17 C18 109.33(18) . .
C19 C17 C16 113.78(16) . .
C20 C17 C16 107.60(16) . .
C18 C17 C16 107.29(15) . .
C17 C18 H18A 109.5 . .
C17 C18 H18B 109.5 . .
H18A C18 H18B 109.5 . .
C17 C18 H18C 109.5 . .
H18A C18 H18C 109.5 . .
H18B C18 H18C 109.5 . .
C17 C19 H19A 109.5 . .
C17 C19 H19B 109.5 . .
H19A C19 H19B 109.5 . .
C17 C19 H19C 109.5 . .
H19A C19 H19C 109.5 . .
H19B C19 H19C 109.5 . .
C17 C20 H20A 109.5 . .
C17 C20 H20B 109.5 . .
H20A C20 H20B 109.5 . .
C17 C20 H20C 109.5 . .
H20A C20 H20C 109.5 . .
H20B C20 H20C 109.5 . .
N1 C21 H21A 109.5 . .
N1 C21 H21B 109.5 . .
N1 C21 H21C 109.5 . .
N1 C22 H22A 109.5 . .
N1 C22 H22B 109.5 . .
N1 C22 H22C 109.5 . .
N1 C23 C24 114.6(5) . .
N1 C23 H23A 108.6 . .
C24 C23 H23A 108.6 . .
N1 C23 H23B 108.6 . .
C24 C23 H23B 108.6 . .
H23A C23 H23B 107.6 . .
N2 C24 C23 115.1(7) . .
N2 C24 H24A 108.5 . .
C23 C24 H24A 108.5 . .
N2 C24 H24B 108.5 . .
C23 C24 H24B 108.5 . .
H24A C24 H24B 107.5 . .
C24 N2 C26 120.5(5) . .
C24 N2 C25 99.9(5) . .
C26 N2 C25 102.5(3) . .
C24A N2A C25A 113.5(6) . .
C24A N2A C26A 102.5(5) . .
C25A N2A C26A 100.8(4) . .
N1 C21A H21D 109.5 . .
N1 C21A H21E 109.5 . .
H21D C21A H21E 109.5 . .
N1 C21A H21F 109.5 . .
H21D C21A H21F 109.5 . .
H21E C21A H21F 109.5 . .
N1 C22A H22D 109.5 . .
N1 C22A H22E 109.5 . .
H22D C22A H22E 109.5 . .
N1 C22A H22F 109.5 . .
H22D C22A H22F 109.5 . .
H22E C22A H22F 109.5 . .
C24A C23A N1 116.9(4) . .
C24A C23A H23C 108.1 . .
N1 C23A H23C 108.1 . .
C24A C23A H23D 108.1 . .
N1 C23A H23D 108.1 . .
H23C C23A H23D 107.3 . .
N2A C24A C23A 123.9(6) . .
N2A C24A H24C 106.3 . .
C23A C24A H24C 106.3 . .
N2A C24A H24D 106.3 . .
C23A C24A H24D 106.3 . .
H24C C24A H24D 106.4 . .
N2A C25A H25D 109.5 . .
N2A C25A H25E 109.5 . .
H25D C25A H25E 109.5 . .
N2A C25A H25F 109.5 . .
H25D C25A H25F 109.5 . .
H25E C25A H25F 109.5 . .
N2A C26A H26D 109.5 . .
N2A C26A H26E 109.5 . .
H26D C26A H26E 109.5 . .
N2A C26A H26F 109.5 . .
H26D C26A H26F 109.5 . .
H26E C26A H26F 109.5 . .
C21A N1 C22A 111.2(3) . .
C21A N1 C22 45.4(3) . .
C22A N1 C22 144.1(3) . .
C21A N1 C23 136.6(3) . .
C22A N1 C23 63.3(2) . .
C22 N1 C23 112.0(3) . .
C21A N1 C23A 109.0(3) . .
C22A N1 C23A 111.2(3) . .
C22 N1 C23A 67.2(2) . .
C23 N1 C23A 49.1(2) . .
C21A N1 C21 62.9(2) . .
C22A N1 C21 49.9(2) . .
C22 N1 C21 106.1(3) . .
C23 N1 C21 107.0(3) . .
C23A N1 C21 139.0(3) . .
C21A N1 Cu1 105.77(18) . .
C22A N1 Cu1 106.12(18) . .
C22 N1 Cu1 106.82(18) . .
C23 N1 Cu1 117.21(19) . .
C23A N1 Cu1 113.50(19) . .
C21 N1 Cu1 107.15(17) . .
C5 O1 Cu1 127.11(11) . .
C7 O2 Cu1 127.11(11) . .
C14 O3 Cu1 127.15(11) . 2
C16 O4 Cu1 127.15(11) . 2
O1 Cu1 O3 172.90(5) . 2
O1 Cu1 O4 86.91(6) . 2
O3 Cu1 O4 91.77(5) 2 2
O1 Cu1 O2 91.75(6) . .
O3 Cu1 O2 87.78(5) 2 .
O4 Cu1 O2 165.58(6) 2 .
O1 Cu1 N1 94.56(5) . .
O3 Cu1 N1 92.53(5) 2 .
O4 Cu1 N1 96.88(5) 2 .
O2 Cu1 N1 97.54(5) . .

loop_
_geom_bond_atom_site_label_1
_geom_bond_atom_site_label_2
_geom_bond_distance
_geom_bond_site_symmetry_2
C1 C4 1.532(3) .
C1 H1A 0.9800 .
C1 H1B 0.9800 .
C1 H1C 0.9800 .
C2 C4 1.528(3) .
C2 H2A 0.9800 .
C2 H2B 0.9800 .
C2 H2C 0.9800 .
C3 C4 1.546(3) .
C3 H3A 0.9800 .
C3 H3B 0.9800 .
C3 H3C 0.9800 .
C4 C5 1.531(2) .
C5 O1 1.272(2) .
C5 C6 1.401(2) .
C6 C7 1.404(2) .
C6 H6 0.9500 .
C7 O2 1.273(2) .
C7 C8 1.502(2) .
C8 C9 1.395(2) .
C8 C13 1.401(3) .
C9 C10 1.398(2) .
C9 H9 0.9500 .
C10 C11 1.396(3) .
C10 C14 1.503(2) .
C11 C12 1.389(3) .
C11 H11 0.9500 .
C12 C13 1.385(3) .
C12 H12 0.9500 .
C13 H13 0.9500 .
C14 O3 1.274(2) .
C14 C15 1.405(2) .
C15 C16 1.396(2) .
C15 H15 0.9500 .
C16 O4 1.272(2) .
C16 C17 1.539(2) .
C17 C19 1.527(3) .
C17 C20 1.531(3) .
C17 C18 1.536(3) .
C18 H18A 0.9800 .
C18 H18B 0.9800 .
C18 H18C 0.9800 .
C19 H19A 0.9800 .
C19 H19B 0.9800 .
C19 H19C 0.9800 .
C20 H20A 0.9800 .
C20 H20B 0.9800 .
C20 H20C 0.9800 .
C21 N1 1.519(5) .
C21 H21A 0.9800 .
C21 H21B 0.9800 .
C21 H21C 0.9800 .
C22 N1 1.459(4) .
C22 H22A 0.9800 .
C22 H22B 0.9800 .
C22 H22C 0.9800 .
C23 N1 1.466(4) .
C23 C24 1.504(11) .
C23 H23A 0.9900 .
C23 H23B 0.9900 .
C24 N2 1.364(10) .
C24 H24A 0.9900 .
C24 H24B 0.9900 .
C25 N2 1.755(6) .
C25 H25A 0.9800 .
C25 H25B 0.9800 .
C25 H25C 0.9800 .
C26 N2 1.414(6) .
C26 H26A 0.9800 .
C26 H26B 0.9800 .
C26 H26C 0.9800 .
N2A C24A 1.369(11) .
N2A C25A 1.474(7) .
N2A C26A 1.665(6) .
C21A N1 1.438(4) .
C21A H21D 0.9800 .
C21A H21E 0.9800 .
C21A H21F 0.9800 .
C22A N1 1.440(5) .
C22A H22D 0.9800 .
C22A H22E 0.9800 .
C22A H22F 0.9800 .
C23A C24A 1.444(11) .
C23A N1 1.493(4) .
C23A H23C 0.9900 .
C23A H23D 0.9900 .
C24A H24C 0.9900 .
C24A H24D 0.9900 .
C25A H25D 0.9800 .
C25A H25E 0.9800 .
C25A H25F 0.9800 .
C26A H26D 0.9800 .
C26A H26E 0.9800 .
C26A H26F 0.9800 .
N1 Cu1 2.4237(15) .
O1 Cu1 1.9279(13) .
O2 Cu1 1.9338(12) .
O3 Cu1 1.9294(13) 2
O4 Cu1 1.9302(12) 2
Cu1 O3 1.9294(13) 2
Cu1 O4 1.9302(13) 2

loop_
_geom_torsion_atom_site_label_1
_geom_torsion_atom_site_label_2
_geom_torsion_atom_site_label_3
_geom_torsion_atom_site_label_4
_geom_torsion
_geom_torsion_site_symmetry_4
C2 C4 C5 O1 -175.60(19) .
C1 C4 C5 O1 -53.7(2) .
C3 C4 C5 O1 64.9(2) .
C2 C4 C5 C6 6.5(3) .
C1 C4 C5 C6 128.4(2) .
C3 C4 C5 C6 -112.9(2) .
O1 C5 C6 C7 -3.4(3) .
C4 C5 C6 C7 174.19(18) .
C5 C6 C7 O2 5.7(3) .
C5 C6 C7 C8 -172.56(17) .
O2 C7 C8 C9 6.5(2) .
C6 C7 C8 C9 -175.15(17) .
O2 C7 C8 C13 -171.78(18) .
C6 C7 C8 C13 6.6(3) .
C13 C8 C9 C10 1.5(3) .
C7 C8 C9 C10 -176.85(16) .
C8 C9 C10 C11 -0.6(3) .
C8 C9 C10 C14 -179.07(16) .
C9 C10 C11 C12 -0.5(3) .
C14 C10 C11 C12 177.85(19) .
C10 C11 C12 C13 0.8(4) .
C11 C12 C13 C8 0.1(3) .
C9 C8 C13 C12 -1.2(3) .
C7 C8 C13 C12 177.02(19) .
C11 C10 C14 O3 -165.21(18) .
C9 C10 C14 O3 13.2(2) .
C11 C10 C14 C15 14.2(3) .
C9 C10 C14 C15 -167.46(17) .
O3 C14 C15 C16 5.0(3) .
C10 C14 C15 C16 -174.29(17) .
C14 C15 C16 O4 -0.3(3) .
C14 C15 C16 C17 178.25(17) .
O4 C16 C17 C19 178.07(16) .
C15 C16 C17 C19 -0.6(3) .
O4 C16 C17 C20 -59.8(2) .
C15 C16 C17 C20 121.6(2) .
O4 C16 C17 C18 57.8(2) .
C15 C16 C17 C18 -120.9(2) .
N1 C23 C24 N2 -179.4(4) .
C23 C24 N2 C26 70.4(7) .
C23 C24 N2 C25 -178.6(5) .
C25A N2A C24A C23A -67.6(9) .
C26A N2A C24A C23A -175.4(7) .
N1 C23A C24A N2A 176.9(6) .
C24 C23 N1 C21A 122.2(5) .
C24 C23 N1 C22A -144.6(5) .
C24 C23 N1 C22 74.6(5) .
C24 C23 N1 C23A 49.1(4) .
C24 C23 N1 C21 -169.6(4) .
C24 C23 N1 Cu1 -49.4(5) .
C24A C23A N1 C21A 173.6(5) .
C24A C23A N1 C22A -63.5(6) .
C24A C23A N1 C22 155.3(6) .
C24A C23A N1 C23 -50.4(5) .
C24A C23A N1 C21 -116.2(6) .
C24A C23A N1 Cu1 56.1(5) .
C6 C5 O1 Cu1 -5.0(3) .
C4 C5 O1 Cu1 177.24(13) .
C6 C7 O2 Cu1 0.8(3) .
C8 C7 O2 Cu1 179.09(11) .
C15 C14 O3 Cu1 -3.3(3) 2
C10 C14 O3 Cu1 176.01(11) 2
C15 C16 O4 Cu1 -5.6(3) 2
C17 C16 O4 Cu1 175.81(11) 2
C5 O1 Cu1 O4 -157.38(16) 2
C5 O1 Cu1 O2 8.25(16) .
C5 O1 Cu1 N1 105.95(15) .
C7 O2 Cu1 O1 -6.18(15) .
C7 O2 Cu1 O3 166.73(15) 2
C7 O2 Cu1 O4 78.2(3) 2
C7 O2 Cu1 N1 -101.02(15) .
C21A N1 Cu1 O1 79.0(2) .
C22A N1 Cu1 O1 -39.1(2) .
C22 N1 Cu1 O1 126.5(2) .
C23 N1 Cu1 O1 -107.0(2) .
C23A N1 Cu1 O1 -161.5(2) .
C21 N1 Cu1 O1 13.15(19) .
C21A N1 Cu1 O3 -100.5(2) 2
C22A N1 Cu1 O3 141.3(2) 2
C22 N1 Cu1 O3 -53.1(2) 2
C23 N1 Cu1 O3 73.5(2) 2
C23A N1 Cu1 O3 18.9(2) 2
C21 N1 Cu1 O3 -166.38(19) 2
C21A N1 Cu1 O4 -8.4(2) 2
C22A N1 Cu1 O4 -126.6(2) 2
C22 N1 Cu1 O4 39.0(2) 2
C23 N1 Cu1 O4 165.6(2) 2
C23A N1 Cu1 O4 111.0(2) 2
C21 N1 Cu1 O4 -74.28(19) 2
C21A N1 Cu1 O2 171.4(2) .
C22A N1 Cu1 O2 53.2(2) .
C22 N1 Cu1 O2 -141.2(2) .
C23 N1 Cu1 O2 -14.6(2) .
C23A N1 Cu1 O2 -69.2(2) .
C21 N1 Cu1 O2 105.53(19) .
